data_7056558
loop_
_publ_author_name
'Budniak, Adam K.'
'Masny, Micha\/l'
'Prezelj, Kristina'
'Grzeszkiewicz, Miko\/laj'
'Gawraczy\'nski, Jakub'
'Dobrzycki, \/Lukasz'
'Cyra\'nski, Micha\/l K.'
'Ko\'zmi\'nski, Wiktor'
'Mazej, Zoran'
'Fija\/lkowski, Karol J.'
'Grochala, Wojciech'
'Leszczy\'nski, Piotr J.'

_publ_section_title
;
 Reconnaissance of reactivity of an Ag(ii)SO4 one-electron oxidizer
 towards naphthalene derivatives
;
_journal_name_full 'New J. Chem.'
_journal_paper_doi 10.1039/C7NJ02299A
_journal_year 2017
_chemical_formula_sum 'C20 H12 Br2'
_chemical_formula_weight 412.12
_space_group_crystal_system triclinic
_space_group_IT_number 2
_space_group_name_Hall '-P 1'
_space_group_name_H-M_alt 'P -1'
_symmetry_space_group_name_Hall '-P 1'
_symmetry_space_group_name_H-M 'P -1'
_atom_sites_solution_hydrogens geom
_audit_update_record
;
2017-07-27 deposited with the CCDC.
2017-08-15 downloaded from the CCDC.
;
_cell_angle_alpha 109.369(2)
_cell_angle_beta 90.011(2)
_cell_angle_gamma 102.874(2)
_cell_formula_units_Z 4
_cell_length_a 7.3184(5)
_cell_length_b 12.8258(9)
_cell_length_c 18.0272(13)
_cell_measurement_reflns_used 9937
_cell_measurement_temperature 100.(2)
_cell_measurement_theta_max 25.4012
_cell_measurement_theta_min 2.4030
_cell_volume 1551.16(19)
_computing_cell_refinement 'SAINT V8.34A (Bruker AXS Inc., 2013)'
_computing_data_collection 'APEX2 V2014 (Bruker AXS Inc., 2014)'
_computing_data_reduction 'SAINT V8.34A (Bruker AXS Inc., 2013)'
_computing_publication_material 'APEX2 V2014 (Bruker AXS Inc., 2014)'
_computing_structure_refinement 'SHELXL-2014/7 (Sheldrick, 2014)'
_computing_structure_solution 'SHELXS-2014 (Sheldrick, 2014)'
_diffrn_ambient_temperature 100.(2)
_diffrn_detector_area_resol_mean 10.4167
_diffrn_measured_fraction_theta_full 0.998
_diffrn_measured_fraction_theta_max 0.998
_diffrn_measurement_device_type 'Bruker D8 VENTURE'
_diffrn_measurement_method 'omega scans'
_diffrn_radiation_monochromator TRIUMPH
_diffrn_radiation_type MoK\a
_diffrn_radiation_wavelength 0.71073
_diffrn_reflns_av_R_equivalents 0.0326
_diffrn_reflns_av_unetI/netI 0.0312
_diffrn_reflns_limit_h_max 8
_diffrn_reflns_limit_h_min -8
_diffrn_reflns_limit_k_max 14
_diffrn_reflns_limit_k_min -15
_diffrn_reflns_limit_l_max 21
_diffrn_reflns_limit_l_min 0
_diffrn_reflns_number 31460
_diffrn_reflns_theta_full 25.42
_diffrn_reflns_theta_max 25.42
_diffrn_reflns_theta_min 2.40
_diffrn_source 'fine focus sealed tube'
_exptl_absorpt_coefficient_mu 5.219
_exptl_absorpt_correction_T_max 0.56
_exptl_absorpt_correction_T_min 0.37
_exptl_absorpt_correction_type multi-scan
_exptl_absorpt_process_details 'TWINABS V2012 (Bruker AXS Inc., 2012)'
_exptl_crystal_colour colourless
_exptl_crystal_density_diffrn 1.765
_exptl_crystal_density_method 'not measured'
_exptl_crystal_description prism
_exptl_crystal_F_000 808
_exptl_crystal_size_max 0.239
_exptl_crystal_size_mid 0.161
_exptl_crystal_size_min 0.126
_refine_diff_density_max 0.751
_refine_diff_density_min -0.396
_refine_ls_extinction_method none
_refine_ls_goodness_of_fit_ref 1.089
_refine_ls_hydrogen_treatment constr
_refine_ls_matrix_type full
_refine_ls_number_parameters 398
_refine_ls_number_reflns 5699
_refine_ls_number_restraints 0
_refine_ls_restrained_S_all 1.089
_refine_ls_R_factor_all 0.0406
_refine_ls_R_factor_gt 0.0316
_refine_ls_shift/su_max 0.001
_refine_ls_shift/su_mean 0.000
_refine_ls_structure_factor_coef Fsqd
_refine_ls_weighting_details 'w=1/[\s^2^(Fo^2^)+(0.0245P)^2^+2.4259P] where P=(Fo^2^+2Fc^2^)/3'
_refine_ls_weighting_scheme calc
_refine_ls_wR_factor_gt 0.0631
_refine_ls_wR_factor_ref 0.0664
_reflns_number_gt 5121
_reflns_number_total 5699
_reflns_threshold_expression 'I > 2\s(I)'
_cod_data_source_file c7nj02299a2.cif
_cod_data_source_block 22
_cod_database_code 7056558

loop_
_space_group_symop_operation_xyz
'x, y, z'
'-x, -y, -z'

loop_
_atom_site_type_symbol
_atom_site_label
_atom_site_fract_x
_atom_site_fract_y
_atom_site_fract_z
_atom_site_U_iso_or_equiv
_atom_site_adp_type
_atom_site_calc_flag
_atom_site_refinement_flags_adp
_atom_site_refinement_flags_posn
_atom_site_occupancy
Br Br1A 0.59008(6) 0.37188(4) 0.52057(3) 0.02118(12) Uani d . . 1
C C1A 0.2163(6) 0.2596(4) 0.4547(3) 0.0157(10) Uani d . . 1
C C2A 0.3926(6) 0.3065(4) 0.4390(3) 0.0167(10) Uani d . . 1
C C3A 0.4360(7) 0.3086(4) 0.3632(3) 0.0201(10) Uani d . . 1
H H3A 0.5596 0.3427 0.3545 0.024 Uiso calc U R 1
C C4A 0.3005(6) 0.2618(4) 0.3033(3) 0.0218(10) Uani d . . 1
H H4A 0.3303 0.263 0.2522 0.026 Uiso calc U R 1
C C4AA 0.1145(7) 0.2109(4) 0.3145(3) 0.0187(10) Uani d . . 1
C C5A -0.0282(7) 0.1609(4) 0.2520(3) 0.0239(11) Uani d . . 1
H H5A 0.0006 0.1595 0.2003 0.029 Uiso calc U R 1
C C6A -0.2065(7) 0.1145(4) 0.2646(3) 0.0278(11) Uani d . . 1
H H6A -0.3008 0.0801 0.2219 0.033 Uiso calc U R 1
C C7A -0.2502(7) 0.1179(4) 0.3411(3) 0.0237(11) Uani d . . 1
H H7A -0.3758 0.0879 0.3501 0.028 Uiso calc U R 1
C C8A -0.1159(6) 0.1632(4) 0.4025(3) 0.0191(10) Uani d . . 1
H H8A -0.1483 0.163 0.4535 0.023 Uiso calc U R 1
C C8AA 0.0717(6) 0.2106(4) 0.3914(3) 0.0147(10) Uani d . . 1
Br Br1B 0.28257(7) 0.04704(4) 0.48925(3) 0.02281(12) Uani d . . 1
C C1B 0.1723(6) 0.2559(4) 0.5345(3) 0.0139(9) Uani d . . 1
C C2B 0.1868(6) 0.1668(4) 0.5578(3) 0.0167(10) Uani d . . 1
C C3B 0.1378(6) 0.1591(4) 0.6313(3) 0.0171(10) Uani d . . 1
H H3B 0.1444 0.0935 0.6437 0.021 Uiso calc U R 1
C C4B 0.0807(6) 0.2465(4) 0.6847(3) 0.0171(10) Uani d . . 1
H H4B 0.05 0.2425 0.7351 0.02 Uiso calc U R 1
C C4AB 0.0666(6) 0.3429(4) 0.6660(3) 0.0159(10) Uani d . . 1
C C5B 0.0103(6) 0.4359(4) 0.7211(3) 0.0171(10) Uani d . . 1
H H5B -0.0196 0.4333 0.7718 0.021 Uiso calc U R 1
C C6B -0.0015(7) 0.5286(4) 0.7025(3) 0.0214(11) Uani d . . 1
H H6B -0.0405 0.5899 0.74 0.026 Uiso calc U R 1
C C7B 0.0434(6) 0.5337(4) 0.6286(3) 0.0188(11) Uani d . . 1
H H7B 0.0372 0.5995 0.6165 0.023 Uiso calc U R 1
C C8B 0.0965(6) 0.4458(4) 0.5730(3) 0.0166(10) Uani d . . 1
H H8B 0.1245 0.4506 0.5226 0.02 Uiso calc U R 1
C C8AB 0.1097(6) 0.3479(4) 0.5903(3) 0.0133(10) Uani d . . 1
Br Br1C 0.75854(7) 0.04168(4) 0.78225(3) 0.02665(12) Uani d . . 1
C C1C 0.6664(6) 0.2572(4) 0.8451(3) 0.0156(10) Uani d . . 1
C C2C 0.6742(6) 0.1696(4) 0.7782(3) 0.0182(10) Uani d . . 1
C C3C 0.6289(6) 0.1697(4) 0.7012(3) 0.0220(11) Uani d . . 1
H H3C 0.6365 0.1073 0.6557 0.026 Uiso calc U R 1
C C4C 0.5749(6) 0.2605(4) 0.6945(3) 0.0202(11) Uani d . . 1
H H4C 0.544 0.2614 0.6436 0.024 Uiso calc U R 1
C C4AC 0.5635(6) 0.3540(4) 0.7616(3) 0.0161(10) Uani d . . 1
C C5C 0.5093(6) 0.4502(4) 0.7548(3) 0.0211(11) Uani d . . 1
H H5C 0.4786 0.4516 0.704 0.025 Uiso calc U R 1
C C6C 0.5006(7) 0.5403(5) 0.8196(3) 0.0230(12) Uani d . . 1
H H6C 0.4619 0.6034 0.814 0.028 Uiso calc U R 1
C C7C 0.5492(7) 0.5403(4) 0.8953(3) 0.0218(11) Uani d . . 1
H H7C 0.5454 0.6041 0.9406 0.026 Uiso calc U R 1
C C8C 0.6017(6) 0.4489(4) 0.9039(3) 0.0182(10) Uani d . . 1
H H8C 0.6335 0.4498 0.9553 0.022 Uiso calc U R 1
C C8AC 0.6095(6) 0.3527(4) 0.8374(3) 0.0160(10) Uani d . . 1
Br Br1D 1.08361(7) 0.36805(4) 0.91675(3) 0.02436(12) Uani d . . 1
C C1D 0.7088(6) 0.2529(4) 0.9247(3) 0.0154(10) Uani d . . 1
C C2D 0.8833(6) 0.2980(4) 0.9638(3) 0.0195(10) Uani d . . 1
C C3D 0.9250(7) 0.2939(5) 1.0391(3) 0.0255(11) Uani d . . 1
H H3D 1.0477 0.3274 1.0649 0.031 Uiso calc U R 1
C C4D 0.7868(7) 0.2413(4) 1.0744(3) 0.0257(11) Uani d . . 1
H H4D 0.8146 0.2382 1.125 0.031 Uiso calc U R 1
C C4AD 0.6028(7) 0.1912(4) 1.0371(3) 0.0223(11) Uani d . . 1
C C5D 0.4584(8) 0.1360(4) 1.0721(3) 0.0315(13) Uani d . . 1
H H5D 0.4842 0.13 1.122 0.038 Uiso calc U R 1
C C6D 0.2823(8) 0.0911(5) 1.0353(4) 0.0389(15) Uani d . . 1
H H6D 0.1864 0.054 1.0597 0.047 Uiso calc U R 1
C C7D 0.2411(7) 0.0989(5) 0.9622(4) 0.0372(14) Uani d . . 1
H H7D 0.1173 0.0676 0.9373 0.045 Uiso calc U R 1
C C8D 0.3781(6) 0.1514(4) 0.9261(3) 0.0243(11) Uani d . . 1
H H8D 0.3481 0.156 0.8761 0.029 Uiso calc U R 1
C C8AD 0.5629(7) 0.1988(4) 0.9618(3) 0.0191(11) Uani d . . 1

loop_
_atom_site_aniso_label
_atom_site_aniso_U_11
_atom_site_aniso_U_22
_atom_site_aniso_U_33
_atom_site_aniso_U_12
_atom_site_aniso_U_13
_atom_site_aniso_U_23
Br1A 0.0162(2) 0.0267(3) 0.0212(3) 0.00114(19) 0.0009(2) 0.0115(2)
C1A 0.020(2) 0.012(2) 0.017(2) 0.0093(19) 0.004(2) 0.005(2)
C2A 0.018(2) 0.015(2) 0.018(2) 0.0059(19) 0.002(2) 0.005(2)
C3A 0.022(2) 0.023(3) 0.020(2) 0.009(2) 0.007(2) 0.011(2)
C4A 0.032(3) 0.022(2) 0.019(3) 0.015(2) 0.011(2) 0.010(2)
C4AA 0.028(2) 0.013(2) 0.016(2) 0.0086(19) 0.001(2) 0.0033(19)
C5A 0.036(3) 0.021(2) 0.016(2) 0.012(2) -0.003(2) 0.0038(19)
C6A 0.032(3) 0.027(3) 0.019(3) 0.010(2) -0.011(2) -0.001(2)
C7A 0.018(2) 0.017(2) 0.034(3) 0.0017(19) -0.003(2) 0.007(2)
C8A 0.026(2) 0.016(2) 0.018(2) 0.007(2) -0.002(2) 0.007(2)
C8AA 0.015(2) 0.014(2) 0.015(2) 0.0055(19) 0.0011(19) 0.004(2)
Br1B 0.0317(3) 0.0176(2) 0.0235(3) 0.0125(2) 0.0086(2) 0.0082(2)
C1B 0.009(2) 0.014(2) 0.017(2) 0.0017(18) 0.0003(19) 0.005(2)
C2B 0.015(2) 0.015(2) 0.019(3) 0.0050(18) -0.0004(19) 0.003(2)
C3B 0.012(2) 0.021(3) 0.022(2) 0.0035(19) 0.0007(19) 0.012(2)
C4B 0.016(2) 0.021(2) 0.014(2) 0.0000(19) -0.0006(19) 0.009(2)
C4AB 0.008(2) 0.022(3) 0.015(2) 0.0015(19) -0.0007(19) 0.005(2)
C5B 0.016(2) 0.020(2) 0.015(2) 0.004(2) 0.003(2) 0.006(2)
C6B 0.016(2) 0.022(3) 0.023(3) 0.008(2) 0.004(2) 0.001(2)
C7B 0.018(2) 0.016(2) 0.024(2) 0.008(2) 0.002(2) 0.008(2)
C8B 0.012(2) 0.018(2) 0.020(2) 0.0004(19) -0.002(2) 0.009(2)
C8AB 0.010(2) 0.012(2) 0.015(2) 0.0014(18) -0.0016(18) 0.0028(19)
Br1C 0.0331(3) 0.0181(2) 0.0286(3) 0.0107(2) 0.0055(2) 0.0047(2)
C1C 0.013(2) 0.018(3) 0.015(2) 0.0009(19) 0.0018(19) 0.007(2)
C2C 0.015(2) 0.016(2) 0.021(3) 0.0019(19) -0.002(2) 0.004(2)
C3C 0.022(2) 0.022(3) 0.014(2) 0.000(2) 0.003(2) -0.001(2)
C4C 0.015(2) 0.029(3) 0.014(2) 0.000(2) -0.003(2) 0.008(2)
C4AC 0.011(2) 0.020(3) 0.014(2) -0.0018(19) 0.0004(19) 0.004(2)
C5C 0.013(2) 0.028(3) 0.026(3) 0.002(2) -0.002(2) 0.017(2)
C6C 0.020(3) 0.023(3) 0.028(3) 0.007(2) 0.001(2) 0.011(2)
C7C 0.022(3) 0.017(3) 0.021(3) 0.002(2) 0.003(2) 0.002(2)
C8C 0.018(2) 0.021(3) 0.014(2) 0.002(2) -0.002(2) 0.007(2)
C8AC 0.011(2) 0.019(2) 0.018(2) 0.0026(19) 0.0020(19) 0.006(2)
Br1D 0.0170(2) 0.0342(3) 0.0186(3) -0.0013(2) -0.0002(2) 0.0093(3)
C1D 0.018(2) 0.014(2) 0.012(2) 0.0042(19) 0.0024(19) 0.003(2)
C2D 0.020(2) 0.024(3) 0.014(2) 0.006(2) 0.003(2) 0.005(2)
C3D 0.019(2) 0.034(3) 0.024(3) 0.007(2) -0.003(2) 0.011(2)
C4D 0.036(3) 0.031(3) 0.019(3) 0.015(2) 0.005(2) 0.016(2)
C4AD 0.028(3) 0.023(3) 0.022(3) 0.012(2) 0.008(2) 0.011(2)
C5D 0.050(3) 0.028(3) 0.024(3) 0.013(2) 0.018(2) 0.016(2)
C6D 0.033(3) 0.042(3) 0.042(4) -0.003(3) 0.016(3) 0.023(3)
C7D 0.023(3) 0.041(3) 0.035(3) -0.008(2) 0.006(3) 0.008(3)
C8D 0.022(2) 0.023(3) 0.026(3) 0.002(2) 0.004(2) 0.008(2)
C8AD 0.024(3) 0.013(2) 0.021(3) 0.008(2) 0.007(2) 0.005(2)

loop_
_atom_type_symbol
_atom_type_description
_atom_type_scat_dispersion_real
_atom_type_scat_dispersion_imag
_atom_type_scat_source
C C 0.0033 0.0016 'International Tables Vol C Tables 4.2.6.8 and 6.1.1.4'
H H 0.0000 0.0000 'International Tables Vol C Tables 4.2.6.8 and 6.1.1.4'
Br Br -0.2901 2.4595 'International Tables Vol C Tables 4.2.6.8 and 6.1.1.4'

loop_
_geom_angle_atom_site_label_1
_geom_angle_atom_site_label_2
_geom_angle_atom_site_label_3
_geom_angle
C2A C1A C8AA 118.3(4)
C2A C1A C1B 122.2(4)
C8AA C1A C1B 119.5(4)
C1A C2A C3A 122.6(5)
C1A C2A Br1A 120.1(4)
C3A C2A Br1A 117.3(4)
C4A C3A C2A 119.3(5)
C4A C3A H3A 120.4
C2A C3A H3A 120.4
C3A C4A C4AA 121.7(5)
C3A C4A H4A 119.2
C4AA C4A H4A 119.2
C5A C4AA C4A 122.1(5)
C5A C4AA C8AA 119.4(4)
C4A C4AA C8AA 118.5(4)
C6A C5A C4AA 121.0(5)
C6A C5A H5A 119.5
C4AA C5A H5A 119.5
C5A C6A C7A 119.6(5)
C5A C6A H6A 120.2
C7A C6A H6A 120.2
C8A C7A C6A 121.1(5)
C8A C7A H7A 119.4
C6A C7A H7A 119.4
C7A C8A C8AA 120.8(5)
C7A C8A H8A 119.6
C8AA C8A H8A 119.6
C8A C8AA C4AA 118.1(4)
C8A C8AA C1A 122.3(4)
C4AA C8AA C1A 119.7(4)
C2B C1B C8AB 117.3(4)
C2B C1B C1A 122.6(4)
C8AB C1B C1A 120.1(4)
C1B C2B C3B 123.6(4)
C1B C2B Br1B 119.4(4)
C3B C2B Br1B 117.0(3)
C4B C3B C2B 119.3(4)
C4B C3B H3B 120.3
C2B C3B H3B 120.3
C3B C4B C4AB 120.5(4)
C3B C4B H4B 119.7
C4AB C4B H4B 119.7
C4B C4AB C5B 121.6(4)
C4B C4AB C8AB 119.6(4)
C5B C4AB C8AB 118.8(5)
C6B C5B C4AB 121.1(4)
C6B C5B H5B 119.5
C4AB C5B H5B 119.5
C5B C6B C7B 119.9(5)
C5B C6B H6B 120.0
C7B C6B H6B 120.0
C8B C7B C6B 121.3(5)
C8B C7B H7B 119.3
C6B C7B H7B 119.3
C7B C8B C8AB 120.2(5)
C7B C8B H8B 119.9
C8AB C8B H8B 119.9
C8B C8AB C4AB 118.7(4)
C8B C8AB C1B 121.7(4)
C4AB C8AB C1B 119.5(4)
C2C C1C C8AC 118.2(4)
C2C C1C C1D 121.5(4)
C8AC C1C C1D 120.3(4)
C1C C2C C3C 122.8(4)
C1C C2C Br1C 121.2(4)
C3C C2C Br1C 115.9(4)
C4C C3C C2C 118.6(5)
C4C C3C H3C 120.7
C2C C3C H3C 120.7
C3C C4C C4AC 121.4(5)
C3C C4C H4C 119.3
C4AC C4C H4C 119.3
C4C C4AC C8AC 119.3(5)
C4C C4AC C5C 121.6(4)
C8AC C4AC C5C 119.1(5)
C6C C5C C4AC 121.2(5)
C6C C5C H5C 119.4
C4AC C5C H5C 119.4
C5C C6C C7C 120.0(5)
C5C C6C H6C 120.0
C7C C6C H6C 120.0
C8C C7C C6C 120.3(5)
C8C C7C H7C 119.9
C6C C7C H7C 119.9
C7C C8C C8AC 121.1(5)
C7C C8C H8C 119.5
C8AC C8C H8C 119.5
C4AC C8AC C8C 118.3(4)
C4AC C8AC C1C 119.7(4)
C8C C8AC C1C 121.9(4)
C2D C1D C8AD 118.3(4)
C2D C1D C1C 122.4(4)
C8AD C1D C1C 119.3(4)
C1D C2D C3D 122.8(5)
C1D C2D Br1D 120.2(4)
C3D C2D Br1D 117.0(4)
C4D C3D C2D 119.2(5)
C4D C3D H3D 120.4
C2D C3D H3D 120.4
C3D C4D C4AD 121.3(5)
C3D C4D H4D 119.4
C4AD C4D H4D 119.4
C5D C4AD C4D 122.3(5)
C5D C4AD C8AD 119.3(5)
C4D C4AD C8AD 118.4(5)
C6D C5D C4AD 120.6(5)
C6D C5D H5D 119.7
C4AD C5D H5D 119.7
C5D C6D C7D 120.7(5)
C5D C6D H6D 119.6
C7D C6D H6D 119.6
C8D C7D C6D 120.4(5)
C8D C7D H7D 119.8
C6D C7D H7D 119.8
C7D C8D C8AD 121.0(5)
C7D C8D H8D 119.5
C8AD C8D H8D 119.5
C8D C8AD C4AD 118.0(5)
C8D C8AD C1D 122.0(5)
C4AD C8AD C1D 120.0(5)

loop_
_geom_bond_atom_site_label_1
_geom_bond_atom_site_label_2
_geom_bond_distance
Br1A C2A 1.897(5)
C1A C2A 1.369(6)
C1A C8AA 1.429(6)
C1A C1B 1.487(6)
C2A C3A 1.410(6)
C3A C4A 1.348(7)
C3A H3A 0.95
C4A C4AA 1.418(6)
C4A H4A 0.95
C4AA C5A 1.412(7)
C4AA C8AA 1.422(7)
C5A C6A 1.361(7)
C5A H5A 0.95
C6A C7A 1.405(8)
C6A H6A 0.95
C7A C8A 1.359(7)
C7A H7A 0.95
C8A C8AA 1.416(6)
C8A H8A 0.95
Br1B C2B 1.897(4)
C1B C2B 1.365(6)
C1B C8AB 1.438(6)
C2B C3B 1.403(7)
C3B C4B 1.361(7)
C3B H3B 0.95
C4B C4AB 1.410(6)
C4B H4B 0.95
C4AB C5B 1.419(6)
C4AB C8AB 1.419(7)
C5B C6B 1.357(7)
C5B H5B 0.95
C6B C7B 1.392(7)
C6B H6B 0.95
C7B C8B 1.368(7)
C7B H7B 0.95
C8B C8AB 1.413(6)
C8B H8B 0.95
Br1C C2C 1.900(5)
C1C C2C 1.360(7)
C1C C8AC 1.425(6)
C1C C1D 1.491(6)
C2C C3C 1.427(7)
C3C C4C 1.351(7)
C3C H3C 0.95
C4C C4AC 1.411(7)
C4C H4C 0.95
C4AC C8AC 1.415(7)
C4AC C5C 1.418(7)
C5C C6C 1.357(7)
C5C H5C 0.95
C6C C7C 1.411(7)
C6C H6C 0.95
C7C C8C 1.366(7)
C7C H7C 0.95
C8C C8AC 1.420(6)
C8C H8C 0.95
Br1D C2D 1.896(5)
C1D C2D 1.365(7)
C1D C8AD 1.430(7)
C2D C3D 1.411(7)
C3D C4D 1.366(7)
C3D H3D 0.95
C4D C4AD 1.417(7)
C4D H4D 0.95
C4AD C5D 1.408(7)
C4AD C8AD 1.428(7)
C5D C6D 1.360(8)
C5D H5D 0.95
C6D C7D 1.391(9)
C6D H6D 0.95
C7D C8D 1.369(7)
C7D H7D 0.95
C8D C8AD 1.410(7)
C8D H8D 0.95

loop_
_geom_hbond_atom_site_label_D
_geom_hbond_atom_site_label_H
_geom_hbond_atom_site_label_A
_geom_hbond_site_symmetry_A
_geom_hbond_distance_DH
_geom_hbond_distance_HA
_geom_hbond_distance_DA
_geom_hbond_angle_DHA
C3C H3C Br1B 2_656 0.95 2.86 3.796(5) 168.2

loop_
_geom_torsion_atom_site_label_1
_geom_torsion_atom_site_label_2
_geom_torsion_atom_site_label_3
_geom_torsion_atom_site_label_4
_geom_torsion
C8AA C1A C2A C3A 0.3(7)
C1B C1A C2A C3A 178.9(5)
C8AA C1A C2A Br1A -179.7(3)
C1B C1A C2A Br1A -1.0(6)
C1A C2A C3A C4A -0.8(8)
Br1A C2A C3A C4A 179.2(4)
C2A C3A C4A C4AA 0.4(7)
C3A C4A C4AA C5A -179.5(5)
C3A C4A C4AA C8AA 0.5(7)
C4A C4AA C5A C6A -178.7(4)
C8AA C4AA C5A C6A 1.3(7)
C4AA C5A C6A C7A 0.9(8)
C5A C6A C7A C8A -2.3(8)
C6A C7A C8A C8AA 1.3(7)
C7A C8A C8AA C4AA 0.9(7)
C7A C8A C8AA C1A 179.6(4)
C5A C4AA C8AA C8A -2.2(7)
C4A C4AA C8AA C8A 177.8(4)
C5A C4AA C8AA C1A 179.0(4)
C4A C4AA C8AA C1A -0.9(7)
C2A C1A C8AA C8A -178.1(4)
C1B C1A C8AA C8A 3.2(7)
C2A C1A C8AA C4AA 0.5(7)
C1B C1A C8AA C4AA -178.1(4)
C2A C1A C1B C2B -90.4(6)
C8AA C1A C1B C2B 88.2(5)
C2A C1A C1B C8AB 90.4(5)
C8AA C1A C1B C8AB -91.0(5)
C8AB C1B C2B C3B 2.3(7)
C1A C1B C2B C3B -176.9(4)
C8AB C1B C2B Br1B -176.3(3)
C1A C1B C2B Br1B 4.4(6)
C1B C2B C3B C4B -3.2(7)
Br1B C2B C3B C4B 175.5(3)
C2B C3B C4B C4AB 1.4(7)
C3B C4B C4AB C5B -179.0(4)
C3B C4B C4AB C8AB 1.0(7)
C4B C4AB C5B C6B 179.6(4)
C8AB C4AB C5B C6B -0.4(7)
C4AB C5B C6B C7B -0.5(8)
C5B C6B C7B C8B 1.3(8)
C6B C7B C8B C8AB -1.1(7)
C7B C8B C8AB C4AB 0.1(6)
C7B C8B C8AB C1B -177.4(4)
C4B C4AB C8AB C8B -179.4(4)
C5B C4AB C8AB C8B 0.6(6)
C4B C4AB C8AB C1B -1.8(6)
C5B C4AB C8AB C1B 178.2(4)
C2B C1B C8AB C8B 177.7(4)
C1A C1B C8AB C8B -3.0(6)
C2B C1B C8AB C4AB 0.2(6)
C1A C1B C8AB C4AB 179.4(4)
C8AC C1C C2C C3C 0.3(7)
C1D C1C C2C C3C 178.0(4)
C8AC C1C C2C Br1C 177.3(3)
C1D C1C C2C Br1C -4.9(6)
C1C C2C C3C C4C -0.3(7)
Br1C C2C C3C C4C -177.6(3)
C2C C3C C4C C4AC 0.2(7)
C3C C4C C4AC C8AC 0.0(7)
C3C C4C C4AC C5C 179.1(4)
C4C C4AC C5C C6C -179.3(5)
C8AC C4AC C5C C6C -0.2(7)
C4AC C5C C6C C7C 1.2(8)
C5C C6C C7C C8C -1.2(8)
C6C C7C C8C C8AC 0.3(7)
C4C C4AC C8AC C8C 178.4(4)
C5C C4AC C8AC C8C -0.8(6)
C4C C4AC C8AC C1C -0.1(7)
C5C C4AC C8AC C1C -179.2(4)
C7C C8C C8AC C4AC 0.7(7)
C7C C8C C8AC C1C 179.1(4)
C2C C1C C8AC C4AC -0.1(6)
C1D C1C C8AC C4AC -177.9(4)
C2C C1C C8AC C8C -178.5(4)
C1D C1C C8AC C8C 3.7(7)
C2C C1C C1D C2D 94.3(6)
C8AC C1C C1D C2D -88.0(6)
C2C C1C C1D C8AD -85.1(6)
C8AC C1C C1D C8AD 92.6(6)
C8AD C1D C2D C3D -0.4(7)
C1C C1D C2D C3D -179.7(5)
C8AD C1D C2D Br1D 178.7(3)
C1C C1D C2D Br1D -0.6(7)
C1D C2D C3D C4D 1.1(8)
Br1D C2D C3D C4D -178.0(4)
C2D C3D C4D C4AD -0.2(8)
C3D C4D C4AD C5D 179.7(5)
C3D C4D C4AD C8AD -1.2(7)
C4D C4AD C5D C6D 178.5(5)
C8AD C4AD C5D C6D -0.6(8)
C4AD C5D C6D C7D -0.1(9)
C5D C6D C7D C8D 0.4(10)
C6D C7D C8D C8AD -0.1(9)
C7D C8D C8AD C4AD -0.5(7)
C7D C8D C8AD C1D 179.3(5)
C5D C4AD C8AD C8D 0.8(7)
C4D C4AD C8AD C8D -178.3(4)
C5D C4AD C8AD C1D -179.0(4)
C4D C4AD C8AD C1D 1.9(7)
C2D C1D C8AD C8D 179.1(4)
C1C C1D C8AD C8D -1.5(7)
C2D C1D C8AD C4AD -1.1(7)
C1C C1D C8AD C4AD 178.3(5)
